data_7020805
loop_
_publ_author_name
'Beck, Robert'
'Shoshani, Manar'
'Krasinkiewicz, Jonathan'
'Hatnean, Jillian A.'
'Johnson, Samuel A.'

_publ_section_title
;
 Synthesis and chemistry of bis(triisopropylphosphine) nickel(i) and
 nickel(0) precursors.
;
_journal_issue 5
_journal_name_full 'Dalton transactions (Cambridge, England : 2003)'
_journal_page_first 1461
_journal_page_last 1475
_journal_paper_doi 10.1039/c2dt32008h
_journal_volume 42
_journal_year 2013
_chemical_formula_moiety '2(C15 H26 Ni P S)'
_chemical_formula_sum 'C30 H52 Ni2 P2 S2'
_chemical_formula_weight 656.20
_chemical_name_systematic
;
?
;
_space_group_crystal_system monoclinic
_space_group_IT_number 14
_space_group_name_Hall '-P 2ybc'
_space_group_name_H-M_alt 'P 1 21/c 1'
_symmetry_space_group_name_Hall '-P 2ybc'
_symmetry_space_group_name_H-M 'P 1 21/c 1'
_atom_sites_solution_hydrogens geom
_atom_sites_solution_primary direct
_atom_sites_solution_secondary difmap
_audit_creation_date 2011-06-11
_audit_creation_method
;
Olex2 1.1
(compiled 2011.02.15 svn.r1672, GUI svn.r3494)
;
_cell_angle_alpha 90.00
_cell_angle_beta 116.72(2)
_cell_angle_gamma 90.00
_cell_formula_units_Z 2
_cell_length_a 12.394(3)
_cell_length_b 7.8790(16)
_cell_length_c 18.951(6)
_cell_measurement_reflns_used 4048
_cell_measurement_temperature 173.0
_cell_measurement_theta_max 27.08
_cell_measurement_theta_min 2.18
_cell_volume 1653.0(8)
_computing_molecular_graphics
;
O. V. Dolomanov, L. J. Bourhis, R. J. Gildea, J. A. K. Howard and H. Puschmann,
OLEX2: a complete structure solution, refinement and analysis program.
J. Appl. Cryst. (2009). 42, 339-341.
;
_computing_publication_material
;
O. V. Dolomanov, L. J. Bourhis, R. J. Gildea, J. A. K. Howard and H. Puschmann,
OLEX2: a complete structure solution, refinement and analysis program.
J. Appl. Cryst. (2009). 42, 339-341.
;
_computing_structure_refinement 'SHELXL-97 (Sheldrick, 2008)'
_computing_structure_solution 'A short history of SHELX (Sheldrick, 2007)/Bruker'
_diffrn_ambient_temperature 173.0
_diffrn_measured_fraction_theta_full 0.999
_diffrn_measured_fraction_theta_max 0.999
_diffrn_measurement_device_type 'Bruker APEX-II CCD'
_diffrn_measurement_method '\w scans'
_diffrn_radiation_monochromator graphite
_diffrn_radiation_type MoK\a
_diffrn_radiation_wavelength 0.71073
_diffrn_reflns_av_R_equivalents 0.0690
_diffrn_reflns_av_unetI/netI 0.0502
_diffrn_reflns_limit_h_max 14
_diffrn_reflns_limit_h_min -14
_diffrn_reflns_limit_k_max 9
_diffrn_reflns_limit_k_min -9
_diffrn_reflns_limit_l_max 22
_diffrn_reflns_limit_l_min -22
_diffrn_reflns_number 16026
_diffrn_reflns_theta_full 25.35
_diffrn_reflns_theta_max 25.35
_diffrn_reflns_theta_min 1.84
_diffrn_source 'fine-focus sealed tube'
_diffrn_standards_number 0
_exptl_absorpt_coefficient_mu 1.379
_exptl_absorpt_correction_type multi-scan
_exptl_crystal_colour brown
_exptl_crystal_colour_primary brown
_exptl_crystal_density_diffrn 1.318
_exptl_crystal_density_method 'not measured'
_exptl_crystal_description hexagonal
_exptl_crystal_F_000 700
_exptl_crystal_size_max 0.25
_exptl_crystal_size_mid 0.15
_exptl_crystal_size_min 0.04
_refine_diff_density_max 0.785
_refine_diff_density_min -0.796
_refine_diff_density_rms 0.307
_refine_ls_extinction_method none
_refine_ls_goodness_of_fit_ref 1.118
_refine_ls_hydrogen_treatment mixed
_refine_ls_matrix_type full
_refine_ls_number_parameters 169
_refine_ls_number_reflns 3029
_refine_ls_number_restraints 0
_refine_ls_restrained_S_all 1.118
_refine_ls_R_factor_all 0.0606
_refine_ls_R_factor_gt 0.0398
_refine_ls_shift/su_max 0.001
_refine_ls_shift/su_mean 0.000
_refine_ls_structure_factor_coef Fsqd
_refine_ls_weighting_details 'calc w=1/[\s^2^(Fo^2^)+(0.0637P)^2^+0.0000P] where P=(Fo^2^+2Fc^2^)/3'
_refine_ls_weighting_scheme calc
_refine_ls_wR_factor_gt 0.0916
_refine_ls_wR_factor_ref 0.1232
_reflns_number_gt 2384
_reflns_number_total 3029
_reflns_threshold_expression >2sigma(I)
_cod_data_source_file c2dt32008h.txt
_cod_data_source_block rbt8_12
_cod_original_cell_volume 1653.0(7)
_cod_database_code 7020805

loop_
_space_group_symop_id
_space_group_symop_operation_xyz
1 'x, y, z'
2 '-x, y+1/2, -z+1/2'
3 '-x, -y, -z'
4 'x, -y-1/2, z-1/2'

loop_
_atom_site_label
_atom_site_type_symbol
_atom_site_fract_x
_atom_site_fract_y
_atom_site_fract_z
_atom_site_U_iso_or_equiv
_atom_site_adp_type
_atom_site_occupancy
_atom_site_symmetry_multiplicity
_atom_site_calc_flag
_atom_site_refinement_flags
Ni1 Ni 0.55710(4) 0.08741(6) 0.97853(3) 0.01859(17) Uani 1 1 d .
S1 S 0.44025(9) -0.11392(12) 0.90609(6) 0.0219(2) Uani 1 1 d .
P1 P 0.67924(8) 0.24461(12) 0.95289(6) 0.0185(2) Uani 1 1 d .
C1 C 0.2970(3) -0.0575(5) 0.8272(2) 0.0251(9) Uani 1 1 d .
C2 C 0.2137(4) -0.1860(6) 0.7892(2) 0.0328(10) Uani 1 1 d .
H2 H 0.2343 -0.3006 0.8051 0.039 Uiso 1 1 calc R
C3 C 0.1019(4) -0.1486(8) 0.7289(3) 0.0492(14) Uani 1 1 d .
H3 H 0.0457 -0.2373 0.7037 0.059 Uiso 1 1 calc R
C4 C 0.0712(5) 0.0148(9) 0.7051(3) 0.0626(17) Uani 1 1 d .
H4 H -0.0061 0.0399 0.6633 0.075 Uiso 1 1 calc R
C5 C 0.1532(5) 0.1450(8) 0.7419(3) 0.0578(16) Uani 1 1 d .
H5 H 0.1318 0.2591 0.7253 0.069 Uiso 1 1 calc R
C6 C 0.2665(4) 0.1081(6) 0.8032(3) 0.0383(11) Uani 1 1 d .
H6 H 0.3227 0.1969 0.8283 0.046 Uiso 1 1 calc R
C7 C 0.8607(4) 0.0246(5) 1.0546(3) 0.0340(10) Uani 1 1 d .
H7A H 0.7968 -0.0140 1.0678 0.051 Uiso 1 1 calc R
H7B H 0.9392 0.0150 1.1013 0.051 Uiso 1 1 calc R
H7C H 0.8607 -0.0458 1.0120 0.051 Uiso 1 1 calc R
C8 C 0.8380(3) 0.2102(5) 1.0277(2) 0.0229(9) Uani 1 1 d .
H8 H 0.8487 0.2774 1.0751 0.027 Uiso 1 1 calc R
C9 C 0.9359(4) 0.2720(6) 1.0058(3) 0.0393(12) Uani 1 1 d .
H9A H 0.9299 0.2095 0.9595 0.059 Uiso 1 1 calc R
H9B H 1.0156 0.2525 1.0503 0.059 Uiso 1 1 calc R
H9C H 0.9251 0.3935 0.9937 0.059 Uiso 1 1 calc R
C10 C 0.6664(4) 0.5302(5) 1.0378(3) 0.0374(11) Uani 1 1 d .
H10A H 0.6235 0.4508 1.0561 0.056 Uiso 1 1 calc R
H10B H 0.6337 0.6448 1.0348 0.056 Uiso 1 1 calc R
H10C H 0.7526 0.5298 1.0750 0.056 Uiso 1 1 calc R
C11 C 0.6500(4) 0.4760(5) 0.9561(2) 0.0259(9) Uani 1 1 d .
H11 H 0.5622 0.4922 0.9198 0.031 Uiso 1 1 calc R
C12 C 0.7168(5) 0.5977(5) 0.9267(3) 0.0500(14) Uani 1 1 d .
H12A H 0.8024 0.6013 0.9650 0.075 Uiso 1 1 calc R
H12B H 0.6819 0.7115 0.9208 0.075 Uiso 1 1 calc R
H12C H 0.7090 0.5583 0.8756 0.075 Uiso 1 1 calc R
C13 C 0.7094(4) 0.0371(5) 0.8433(3) 0.0354(11) Uani 1 1 d .
H13A H 0.7918 0.0110 0.8830 0.053 Uiso 1 1 calc R
H13B H 0.7043 0.0265 0.7904 0.053 Uiso 1 1 calc R
H13C H 0.6528 -0.0424 0.8487 0.053 Uiso 1 1 calc R
C14 C 0.6773(4) 0.2174(5) 0.8554(2) 0.0260(9) Uani 1 1 d .
H14 H 0.7380 0.2964 0.8521 0.031 Uiso 1 1 calc R
C15 C 0.5522(4) 0.2637(6) 0.7901(2) 0.0401(12) Uani 1 1 d .
H15A H 0.4917 0.1876 0.7927 0.060 Uiso 1 1 calc R
H15B H 0.5518 0.2521 0.7385 0.060 Uiso 1 1 calc R
H15C H 0.5332 0.3812 0.7972 0.060 Uiso 1 1 calc R

loop_
_atom_site_aniso_label
_atom_site_aniso_U_11
_atom_site_aniso_U_22
_atom_site_aniso_U_33
_atom_site_aniso_U_23
_atom_site_aniso_U_13
_atom_site_aniso_U_12
Ni1 0.0172(3) 0.0217(3) 0.0178(3) 0.0013(2) 0.0086(2) -0.0048(2)
S1 0.0204(5) 0.0259(5) 0.0189(5) -0.0012(4) 0.0084(4) -0.0041(4)
P1 0.0172(5) 0.0173(5) 0.0228(5) 0.0024(4) 0.0107(4) -0.0023(4)
C1 0.020(2) 0.039(2) 0.018(2) -0.0023(18) 0.0104(17) -0.0002(18)
C2 0.026(2) 0.050(3) 0.022(2) -0.007(2) 0.0105(19) -0.004(2)
C3 0.030(3) 0.085(4) 0.026(3) -0.001(3) 0.007(2) -0.012(3)
C4 0.026(3) 0.108(5) 0.042(3) 0.025(3) 0.005(2) 0.006(3)
C5 0.048(3) 0.069(4) 0.059(4) 0.034(3) 0.027(3) 0.018(3)
C6 0.037(3) 0.047(3) 0.036(3) 0.011(2) 0.022(2) 0.005(2)
C7 0.033(3) 0.033(2) 0.036(3) 0.008(2) 0.016(2) 0.012(2)
C8 0.017(2) 0.024(2) 0.027(2) -0.0047(17) 0.0094(17) -0.0006(16)
C9 0.021(2) 0.043(3) 0.054(3) 0.001(2) 0.017(2) -0.004(2)
C10 0.041(3) 0.022(2) 0.051(3) -0.003(2) 0.022(2) 0.003(2)
C11 0.025(2) 0.017(2) 0.041(3) 0.0055(18) 0.019(2) 0.0039(17)
C12 0.060(4) 0.020(2) 0.090(4) 0.012(2) 0.051(3) 0.003(2)
C13 0.048(3) 0.035(2) 0.029(2) -0.006(2) 0.023(2) -0.007(2)
C14 0.028(2) 0.028(2) 0.024(2) 0.0053(17) 0.0139(19) -0.0052(18)
C15 0.032(3) 0.062(3) 0.024(2) 0.012(2) 0.011(2) 0.001(2)

loop_
_atom_type_symbol
_atom_type_description
_atom_type_scat_dispersion_real
_atom_type_scat_dispersion_imag
_atom_type_scat_source
C C 0.0033 0.0016 'International Tables Vol C Tables 4.2.6.8 and 6.1.1.4'
H H 0.0000 0.0000 'International Tables Vol C Tables 4.2.6.8 and 6.1.1.4'
Ni Ni 0.3393 1.1124 'International Tables Vol C Tables 4.2.6.8 and 6.1.1.4'
P P 0.1023 0.0942 'International Tables Vol C Tables 4.2.6.8 and 6.1.1.4'
S S 0.1246 0.1234 'International Tables Vol C Tables 4.2.6.8 and 6.1.1.4'

loop_
_geom_angle_atom_site_label_1
_geom_angle_atom_site_label_2
_geom_angle_atom_site_label_3
_geom_angle
_geom_angle_site_symmetry_1
_geom_angle_site_symmetry_3
S1 Ni1 Ni1 56.84(3) 3_657 3_657
S1 Ni1 Ni1 57.30(4) . 3_657
S1 Ni1 S1 114.14(4) . 3_657
S1 Ni1 P1 127.50(4) . .
P1 Ni1 Ni1 173.30(4) . 3_657
P1 Ni1 S1 118.13(4) . 3_657
Ni1 S1 Ni1 65.86(4) . 3_657
C1 S1 Ni1 112.11(13) . 3_657
C1 S1 Ni1 118.45(14) . .
C8 P1 Ni1 110.60(13) . .
C8 P1 C11 105.84(18) . .
C11 P1 Ni1 112.61(13) . .
C14 P1 Ni1 117.37(13) . .
C14 P1 C8 106.18(18) . .
C14 P1 C11 103.34(18) . .
C2 C1 S1 118.6(3) . .
C6 C1 S1 122.2(3) . .
C6 C1 C2 119.2(4) . .
C1 C2 H2 119.7 . .
C3 C2 C1 120.7(5) . .
C3 C2 H2 119.7 . .
C2 C3 H3 119.8 . .
C4 C3 C2 120.4(5) . .
C4 C3 H3 119.8 . .
C3 C4 H4 120.0 . .
C3 C4 C5 120.0(5) . .
C5 C4 H4 120.0 . .
C4 C5 H5 120.0 . .
C4 C5 C6 120.0(5) . .
C6 C5 H5 120.0 . .
C1 C6 C5 119.8(5) . .
C1 C6 H6 120.1 . .
C5 C6 H6 120.1 . .
H7A C7 H7B 109.5 . .
H7A C7 H7C 109.5 . .
H7B C7 H7C 109.5 . .
C8 C7 H7A 109.5 . .
C8 C7 H7B 109.5 . .
C8 C7 H7C 109.5 . .
P1 C8 H8 106.0 . .
C7 C8 P1 111.5(3) . .
C7 C8 H8 106.0 . .
C9 C8 P1 116.4(3) . .
C9 C8 C7 110.2(3) . .
C9 C8 H8 106.0 . .
C8 C9 H9A 109.5 . .
C8 C9 H9B 109.5 . .
C8 C9 H9C 109.5 . .
H9A C9 H9B 109.5 . .
H9A C9 H9C 109.5 . .
H9B C9 H9C 109.5 . .
H10A C10 H10B 109.5 . .
H10A C10 H10C 109.5 . .
H10B C10 H10C 109.5 . .
C11 C10 H10A 109.5 . .
C11 C10 H10B 109.5 . .
C11 C10 H10C 109.5 . .
P1 C11 H11 105.6 . .
C10 C11 P1 111.5(3) . .
C10 C11 H11 105.6 . .
C12 C11 P1 117.2(3) . .
C12 C11 C10 110.3(4) . .
C12 C11 H11 105.6 . .
C11 C12 H12A 109.5 . .
C11 C12 H12B 109.5 . .
C11 C12 H12C 109.5 . .
H12A C12 H12B 109.5 . .
H12A C12 H12C 109.5 . .
H12B C12 H12C 109.5 . .
H13A C13 H13B 109.5 . .
H13A C13 H13C 109.5 . .
H13B C13 H13C 109.5 . .
C14 C13 H13A 109.5 . .
C14 C13 H13B 109.5 . .
C14 C13 H13C 109.5 . .
P1 C14 H14 108.5 . .
C13 C14 P1 111.8(3) . .
C13 C14 H14 108.5 . .
C13 C14 C15 109.9(4) . .
C15 C14 P1 109.5(3) . .
C15 C14 H14 108.5 . .
C14 C15 H15A 109.5 . .
C14 C15 H15B 109.5 . .
C14 C15 H15C 109.5 . .
H15A C15 H15B 109.5 . .
H15A C15 H15C 109.5 . .
H15B C15 H15C 109.5 . .

loop_
_geom_bond_atom_site_label_1
_geom_bond_atom_site_label_2
_geom_bond_distance
_geom_bond_site_symmetry_2
Ni1 Ni1 2.3660(10) 3_657
Ni1 S1 2.1818(13) 3_657
Ni1 S1 2.1703(11) .
Ni1 P1 2.1734(11) .
S1 Ni1 2.1819(12) 3_657
S1 C1 1.788(4) .
P1 C8 1.857(4) .
P1 C11 1.865(4) .
P1 C14 1.850(4) .
C1 C2 1.394(6) .
C1 C6 1.378(6) .
C2 H2 0.9500 .
C2 C3 1.374(6) .
C3 H3 0.9500 .
C3 C4 1.360(8) .
C4 H4 0.9500 .
C4 C5 1.391(8) .
C5 H5 0.9500 .
C5 C6 1.392(7) .
C6 H6 0.9500 .
C7 H7A 0.9800 .
C7 H7B 0.9800 .
C7 H7C 0.9800 .
C7 C8 1.533(6) .
C8 H8 1.0000 .
C8 C9 1.527(6) .
C9 H9A 0.9800 .
C9 H9B 0.9800 .
C9 H9C 0.9800 .
C10 H10A 0.9800 .
C10 H10B 0.9800 .
C10 H10C 0.9800 .
C10 C11 1.530(6) .
C11 H11 1.0000 .
C11 C12 1.526(6) .
C12 H12A 0.9800 .
C12 H12B 0.9800 .
C12 H12C 0.9800 .
C13 H13A 0.9800 .
C13 H13B 0.9800 .
C13 H13C 0.9800 .
C13 C14 1.520(6) .
C14 H14 1.0000 .
C14 C15 1.530(5) .
C15 H15A 0.9800 .
C15 H15B 0.9800 .
C15 H15C 0.9800 .
